data_4115127
loop_
_publ_author_name
'Jerry L. Atwood'
'Agnieszka Szumna'

_publ_section_title
;
 Hydrogen Bonds Seal Single-Molecule Capsules
;
_journal_name_full 'Journal of the American Chemical Society'
_journal_page_first 10646
_journal_page_last 10647
_journal_paper_doi 10.1021/ja027191l
_journal_volume 124
_journal_year 2002
_chemical_formula_sum 'C91 H101 Cl16 N10 O14'
_chemical_formula_weight 2126.02
_chemical_name_systematic
; 
 ? 
;
_space_group_IT_number 14
_symmetry_cell_setting monoclinic
_symmetry_space_group_name_Hall '-P 2yn'
_symmetry_space_group_name_H-M 'P 1 21/n 1'
_atom_sites_solution_hydrogens geom
_atom_sites_solution_primary direct
_atom_sites_solution_secondary difmap
_audit_creation_method SHELXL-97
_cell_angle_alpha 90.00
_cell_angle_beta 110.002(3)
_cell_angle_gamma 90.00
_cell_formula_units_Z 4
_cell_length_a 18.299(3)
_cell_length_b 24.192(4)
_cell_length_c 23.679(4)
_cell_measurement_reflns_used 999
_cell_measurement_temperature 173(2)
_cell_volume 9850(3)
_computing_cell_refinement 'Bruker XSCANS'
_computing_data_collection 'Bruker XSCANS'
_computing_data_reduction 'Bruker SHELXTL'
_computing_molecular_graphics XSeed
_computing_structure_refinement 'SHELXL-97 (Sheldrick, 1997)'
_computing_structure_solution 'SHELXS-97 (Sheldrick, 1990)'
_diffrn_ambient_temperature 173(2)
_diffrn_measured_fraction_theta_full 0.993
_diffrn_measured_fraction_theta_max 0.993
_diffrn_measurement_device_type 'Bruker P4'
_diffrn_measurement_method '\w scans'
_diffrn_radiation_monochromator graphite
_diffrn_radiation_source 'fine-focus sealed tube'
_diffrn_radiation_type MoK\a
_diffrn_radiation_wavelength 0.71073
_diffrn_reflns_av_R_equivalents 0.0465
_diffrn_reflns_av_sigmaI/netI 0.0640
_diffrn_reflns_limit_h_max 18
_diffrn_reflns_limit_h_min -23
_diffrn_reflns_limit_k_max 30
_diffrn_reflns_limit_k_min -29
_diffrn_reflns_limit_l_max 27
_diffrn_reflns_limit_l_min -30
_diffrn_reflns_number 61879
_diffrn_reflns_theta_full 27.14
_diffrn_reflns_theta_max 27.14
_diffrn_reflns_theta_min 1.45
_exptl_absorpt_coefficient_mu 0.512
_exptl_absorpt_correction_T_max 0.95
_exptl_absorpt_correction_T_min 0.74
_exptl_absorpt_correction_type multi-scan
_exptl_crystal_density_diffrn 1.434
_exptl_crystal_F_000 4404
_exptl_crystal_size_max 0.2
_exptl_crystal_size_mid 0.2
_exptl_crystal_size_min 0.1
_refine_diff_density_max 1.383
_refine_diff_density_min -0.881
_refine_diff_density_rms 0.089
_refine_ls_extinction_method none
_refine_ls_goodness_of_fit_ref 1.028
_refine_ls_hydrogen_treatment mixed
_refine_ls_matrix_type full
_refine_ls_number_parameters 1221
_refine_ls_number_reflns 21683
_refine_ls_number_restraints 0
_refine_ls_restrained_S_all 1.028
_refine_ls_R_factor_all 0.1290
_refine_ls_R_factor_gt 0.0694
_refine_ls_shift/su_max 2.218
_refine_ls_shift/su_mean 0.026
_refine_ls_structure_factor_coef Fsqd
_refine_ls_weighting_details 'calc w=1/[\s^2^(Fo^2^)+(0.1117P)^2^+12.4485P] where P=(Fo^2^+2Fc^2^)/3'
_refine_ls_weighting_scheme calc
_refine_ls_wR_factor_gt 0.1857
_refine_ls_wR_factor_ref 0.2286
_reflns_number_gt 12444
_reflns_number_total 21683
_reflns_threshold_expression >2sigma(I)
_cod_data_source_file ja027191l_s1_1.cif
_cod_data_source_block 4xTMACl(I)
_cod_original_sg_symbol_H-M 'P 1 21/n 1 '
_cod_database_code 4115127

loop_
_symmetry_equiv_pos_as_xyz
'x, y, z'
'-x+1/2, y+1/2, -z+1/2'
'-x, -y, -z'
'x-1/2, -y-1/2, z-1/2'

loop_
_atom_site_label
_atom_site_type_symbol
_atom_site_fract_x
_atom_site_fract_y
_atom_site_fract_z
_atom_site_U_iso_or_equiv
_atom_site_adp_type
_atom_site_occupancy
_atom_site_symmetry_multiplicity
_atom_site_calc_flag
_atom_site_refinement_flags
_atom_site_disorder_assembly
_atom_site_disorder_group
Cl1 Cl 0.12617(6) 0.24780(4) 0.87575(4) 0.0322(2) Uani 1 1 d . . .
Cl2 Cl 0.11505(9) 0.19462(7) 1.04143(7) 0.0711(4) Uani 1 1 d . . .
Cl5 Cl -0.12323(11) 0.33881(11) 0.89406(8) 0.1034(7) Uani 1 1 d . . .
Cl6 Cl -0.28703(9) 0.34212(7) 0.83235(9) 0.0836(5) Uani 1 1 d . . .
Cl7 Cl -0.18151(12) 0.36526(7) 0.76900(8) 0.0850(5) Uani 1 1 d . . .
Cl8 Cl -0.29386(8) 0.45765(5) 0.92727(6) 0.0581(3) Uani 1 1 d . . .
Cl9 Cl -0.36108(10) 0.55802(6) 0.95235(7) 0.0716(4) Uani 1 1 d . . .
Cl10 Cl -0.20531(9) 0.55867(7) 0.94633(7) 0.0713(4) Uani 1 1 d . . .
Cl11 Cl -0.36082(9) 0.45892(6) 0.73655(7) 0.0695(4) Uani 1 1 d . . .
Cl12 Cl -0.39359(9) 0.55766(7) 0.66224(7) 0.0766(4) Uani 1 1 d . . .
Cl13 Cl -0.36175(13) 0.56535(8) 0.78981(8) 0.0935(6) Uani 1 1 d . . .
Cl14 Cl -0.13593(11) 0.51269(7) 0.82617(7) 0.0799(5) Uani 1 1 d . . .
Cl15 Cl -0.17468(10) 0.56697(9) 0.71055(8) 0.0958(6) Uani 1 1 d . . .
Cl16 Cl -0.06271(11) 0.47844(7) 0.74104(9) 0.0870(5) Uani 1 1 d . . .
O1 O 0.19736(15) 0.06362(10) 0.57410(11) 0.0279(6) Uani 1 1 d . . .
O2 O 0.07263(14) 0.23468(11) 0.50131(11) 0.0300(6) Uani 1 1 d . . .
H2 H 0.0810 0.2667 0.4912 0.036 Uiso 1 1 calc R . .
O3 O 0.10922(14) 0.34777(10) 0.52847(11) 0.0266(5) Uani 1 1 d . . .
O4 O 0.30506(15) 0.45605(11) 0.66718(12) 0.0332(6) Uani 1 1 d . . .
H4 H 0.3533 0.4616 0.6812 0.040 Uiso 1 1 calc R . .
O5 O 0.46222(15) 0.42892(10) 0.76123(11) 0.0282(6) Uani 1 1 d . . .
O6 O 0.57612(15) 0.25860(10) 0.84812(11) 0.0303(6) Uani 1 1 d . . .
H6 H 0.5885 0.2272 0.8393 0.036 Uiso 1 1 calc R . .
O7 O 0.53660(15) 0.14933(10) 0.82273(11) 0.0301(6) Uani 1 1 d . B .
O8 O 0.33441(16) 0.04220(11) 0.68827(11) 0.0325(6) Uani 1 1 d . B .
H8 H 0.3091 0.0370 0.6517 0.039 Uiso 1 1 calc R . .
O9 O 0.08377(17) 0.03232(11) 0.83887(13) 0.0390(7) Uani 1 1 d . . .
O10 O -0.1433(2) 0.24943(15) 0.68857(15) 0.0569(9) Uani 1 1 d . . .
O11 O 0.16085(18) 0.46619(11) 0.89736(13) 0.0403(7) Uani 1 1 d . . .
O12 O 0.40082(17) 0.28116(12) 1.03856(12) 0.0397(7) Uani 1 1 d . . .
O13 O -0.1727(4) 0.5388(3) 0.5289(3) 0.125(2) Uani 1 1 d . . .
O14 O -0.0945(4) 0.4707(3) 0.5299(4) 0.155(3) Uani 1 1 d . . .
N1 N 0.07011(19) 0.08192(12) 0.57904(13) 0.0283(7) Uani 1 1 d . . .
N2 N 0.10595(19) 0.12148(13) 0.82221(14) 0.0316(7) Uani 1 1 d . . .
H1 H 0.1157 0.1549 0.8376 0.038 Uiso 1 1 calc R . .
N3 N 0.07482(18) 0.40661(13) 0.59738(14) 0.0291(7) Uani 1 1 d . . .
N4 N -0.0239(2) 0.27233(15) 0.75274(15) 0.0381(8) Uani 1 1 d . . .
H3 H 0.0086 0.2685 0.7898 0.046 Uiso 1 1 calc R . .
N5 N 0.47637(19) 0.40948(13) 0.86393(13) 0.0293(7) Uani 1 1 d . . .
N6 N 0.17550(19) 0.37756(13) 0.87358(14) 0.0320(7) Uani 1 1 d . . .
H5 H 0.1540 0.3446 0.8669 0.038 Uiso 1 1 calc R . .
N7 N 0.45845(19) 0.09201(13) 0.86281(13) 0.0300(7) Uani 1 1 d . B .
N8 N 0.30316(19) 0.22620(14) 0.98120(15) 0.0348(8) Uani 1 1 d . . .
H7 H 0.2536 0.2186 0.9729 0.042 Uiso 1 1 calc R . .
N9 N -0.1516(4) 0.4909(3) 0.5369(2) 0.0818(16) Uani 1 1 d . . .
N53 N 0.26213(18) 0.24837(12) 0.72878(14) 0.0283(7) Uani 1 1 d . . .
C1 C 0.2738(2) 0.13830(14) 0.55967(14) 0.0227(7) Uani 1 1 d . B .
C2 C 0.2005(2) 0.11794(14) 0.55653(15) 0.0233(7) Uani 1 1 d . . .
C3 C 0.1341(2) 0.15091(15) 0.53747(15) 0.0243(7) Uani 1 1 d . . .
C4 C 0.1410(2) 0.20509(14) 0.51934(15) 0.0231(7) Uani 1 1 d . . .
C5 C 0.2113(2) 0.22662(14) 0.51872(15) 0.0226(7) Uani 1 1 d . B .
C6 C 0.2157(2) 0.28380(14) 0.49287(14) 0.0217(7) Uani 1 1 d . . .
H6A H 0.1612 0.2935 0.4676 0.026 Uiso 1 1 calc R . .
C7 C 0.2417(2) 0.32818(14) 0.54142(15) 0.0231(7) Uani 1 1 d . . .
C8 C 0.1880(2) 0.35942(14) 0.55775(15) 0.0240(7) Uani 1 1 d . . .
C9 C 0.2106(2) 0.40073(14) 0.60111(15) 0.0249(7) Uani 1 1 d . . .
C10 C 0.2896(2) 0.41315(14) 0.62685(15) 0.0250(7) Uani 1 1 d . . .
C11 C 0.3465(2) 0.38247(14) 0.61343(15) 0.0230(7) Uani 1 1 d . . .
C12 C 0.4334(2) 0.39406(14) 0.64249(15) 0.0247(7) Uani 1 1 d . . .
H12 H 0.4382 0.4326 0.6585 0.030 Uiso 1 1 calc R . .
C13 C 0.47087(19) 0.35619(14) 0.69656(15) 0.0228(7) Uani 1 1 d . B .
C14 C 0.4845(2) 0.37529(14) 0.75505(15) 0.0233(7) Uani 1 1 d . . .
C15 C 0.5181(2) 0.34150(15) 0.80486(15) 0.0249(8) Uani 1 1 d . . .
C16 C 0.5414(2) 0.28837(14) 0.79635(15) 0.0239(7) Uani 1 1 d . . .
C17 C 0.5324(2) 0.26842(14) 0.73928(16) 0.0237(7) Uani 1 1 d . B .
C18 C 0.5639(2) 0.21124(14) 0.73056(16) 0.0253(7) Uani 1 1 d . . .
H18 H 0.6041 0.2012 0.7699 0.030 Uiso 1 1 calc R A 1
C19 C 0.5008(2) 0.16721(14) 0.71755(15) 0.0234(7) Uani 1 1 d . B .
C20 C 0.4882(2) 0.13695(15) 0.76419(15) 0.0260(8) Uani 1 1 d . . .
C21 C 0.4313(2) 0.09704(15) 0.75376(15) 0.0255(8) Uani 1 1 d . B .
C22 C 0.3867(2) 0.08404(14) 0.69395(16) 0.0256(8) Uani 1 1 d . . .
C23 C 0.3958(2) 0.11307(14) 0.64547(15) 0.0234(7) Uani 1 1 d . B .
C24 C 0.3458(2) 0.10108(14) 0.58046(15) 0.0234(7) Uani 1 1 d . . .
H24 H 0.3267 0.0622 0.5793 0.028 Uiso 1 1 calc R B .
C25 C 0.2766(2) 0.19206(14) 0.54052(15) 0.0239(7) Uani 1 1 d . . .
H25 H 0.3257 0.2064 0.5422 0.029 Uiso 1 1 calc R B .
C26 C 0.3200(2) 0.34023(14) 0.57077(15) 0.0231(7) Uani 1 1 d . . .
H26 H 0.3576 0.3186 0.5613 0.028 Uiso 1 1 calc R . .
C27 C 0.4955(2) 0.30292(14) 0.69048(15) 0.0239(7) Uani 1 1 d . . .
H27 H 0.4870 0.2892 0.6511 0.029 Uiso 1 1 calc R B .
C28 C 0.4528(2) 0.15413(14) 0.65950(15) 0.0239(7) Uani 1 1 d . . .
H28 H 0.4594 0.1745 0.6272 0.029 Uiso 1 1 calc R B .
C29 C 0.0570(2) 0.12905(16) 0.53733(17) 0.0311(8) Uani 1 1 d . . .
H29A H 0.0283 0.1586 0.5499 0.037 Uiso 1 1 calc R . .
H29B H 0.0253 0.1171 0.4963 0.037 Uiso 1 1 calc R . .
C30 C 0.1199(2) 0.04281(15) 0.56451(18) 0.0312(8) Uani 1 1 d . . .
H30A H 0.0958 0.0319 0.5218 0.037 Uiso 1 1 calc R . .
H30B H 0.1238 0.0092 0.5893 0.037 Uiso 1 1 calc R . .
C31 C 0.0843(2) 0.09448(15) 0.64031(16) 0.0267(8) Uani 1 1 d . . .
C32 C 0.0320(2) 0.12865(16) 0.65506(18) 0.0331(9) Uani 1 1 d . . .
H32 H -0.0095 0.1456 0.6240 0.040 Uiso 1 1 calc R . .
C33 C 0.0401(2) 0.13797(16) 0.71484(18) 0.0346(9) Uani 1 1 d . . .
H33 H 0.0044 0.1615 0.7244 0.042 Uiso 1 1 calc R . .
C34 C 0.1001(2) 0.11322(14) 0.76075(17) 0.0294(8) Uani 1 1 d . . .
C35 C 0.1534(2) 0.08041(15) 0.74627(17) 0.0308(8) Uani 1 1 d . . .
H35 H 0.1950 0.0637 0.7774 0.037 Uiso 1 1 calc R . .
C36 C 0.1463(2) 0.07187(15) 0.68678(17) 0.0285(8) Uani 1 1 d . . .
H36 H 0.1841 0.0503 0.6775 0.034 Uiso 1 1 calc R . .
C37 C 0.0971(2) 0.08013(16) 0.85716(18) 0.0326(9) Uani 1 1 d . . .
C38 C 0.1044(3) 0.09566(19) 0.91999(19) 0.0434(10) Uani 1 1 d . . .
H38A H 0.0553 0.0880 0.9265 0.065 Uiso 1 1 calc R . .
H38B H 0.1165 0.1351 0.9262 0.065 Uiso 1 1 calc R . .
H38C H 0.1462 0.0740 0.9485 0.065 Uiso 1 1 calc R . .
C39 C 0.1517(2) 0.43349(16) 0.61944(19) 0.0324(9) Uani 1 1 d . . .
H39A H 0.1694 0.4364 0.6638 0.039 Uiso 1 1 calc R . .
H39B H 0.1476 0.4714 0.6028 0.039 Uiso 1 1 calc R . .
C40 C 0.0573(2) 0.39125(16) 0.53648(17) 0.0294(8) Uani 1 1 d . . .
H40A H 0.0615 0.4242 0.5130 0.035 Uiso 1 1 calc R . .
H40B H 0.0029 0.3780 0.5203 0.035 Uiso 1 1 calc R . .
C41 C 0.0530(2) 0.37098(16) 0.63623(16) 0.0278(8) Uani 1 1 d . . .
C42 C 0.0631(2) 0.38748(17) 0.69483(17) 0.0342(9) Uani 1 1 d . . .
H42 H 0.0884 0.4216 0.7093 0.041 Uiso 1 1 calc R . .
C43 C 0.0372(2) 0.35527(17) 0.73232(17) 0.0357(9) Uani 1 1 d . . .
H43 H 0.0448 0.3675 0.7720 0.043 Uiso 1 1 calc R . .
C44 C 0.0003(2) 0.30516(17) 0.71263(17) 0.0338(9) Uani 1 1 d . . .
C45 C -0.0096(2) 0.28795(17) 0.65462(17) 0.0344(9) Uani 1 1 d . . .
H45 H -0.0342 0.2535 0.6407 0.041 Uiso 1 1 calc R . .
C46 C 0.0160(2) 0.32040(17) 0.61656(17) 0.0330(9) Uani 1 1 d . . .
H46 H 0.0082 0.3081 0.5768 0.040 Uiso 1 1 calc R . .
C47 C -0.0934(3) 0.24657(18) 0.7380(2) 0.0423(10) Uani 1 1 d . . .
C48 C -0.1059(3) 0.2144(2) 0.7893(2) 0.0569(13) Uani 1 1 d . . .
H48A H -0.1445 0.2335 0.8025 0.085 Uiso 1 1 calc R . .
H48B H -0.0567 0.2119 0.8230 0.085 Uiso 1 1 calc R . .
H48C H -0.1246 0.1771 0.7755 0.085 Uiso 1 1 calc R . .
C49 C 0.5277(2) 0.36105(16) 0.86825(16) 0.0312(8) Uani 1 1 d . . .
H49A H 0.5134 0.3310 0.8909 0.037 Uiso 1 1 calc R . .
H49B H 0.5825 0.3714 0.8898 0.037 Uiso 1 1 calc R . .
C50 C 0.4882(2) 0.44872(15) 0.82239(16) 0.0303(8) Uani 1 1 d . . .
H50A H 0.5443 0.4577 0.8349 0.036 Uiso 1 1 calc R . .
H50B H 0.4600 0.4832 0.8242 0.036 Uiso 1 1 calc R . .
C51 C 0.3991(2) 0.39887(15) 0.86098(16) 0.0267(8) Uani 1 1 d . . .
C52 C 0.3847(2) 0.36056(17) 0.89999(18) 0.0367(9) Uani 1 1 d . . .
H52 H 0.4263 0.3388 0.9252 0.044 Uiso 1 1 calc R . .
C53 C 0.3115(2) 0.35365(17) 0.90265(18) 0.0368(9) Uani 1 1 d . . .
H53 H 0.3033 0.3272 0.9296 0.044 Uiso 1 1 calc R . .
C54 C 0.2495(2) 0.38460(15) 0.86674(16) 0.0285(8) Uani 1 1 d . . .
C55 C 0.2617(2) 0.42112(15) 0.82620(17) 0.0306(8) Uani 1 1 d . . .
H55 H 0.2194 0.4422 0.8008 0.037 Uiso 1 1 calc R . .
C56 C 0.3354(2) 0.42740(15) 0.82216(17) 0.0300(8) Uani 1 1 d . . .
H56 H 0.3424 0.4514 0.7926 0.036 Uiso 1 1 calc R . .
C57 C 0.1367(2) 0.41847(16) 0.88962(16) 0.0322(9) Uani 1 1 d . . .
C58 C 0.0619(3) 0.40196(19) 0.8983(2) 0.0421(10) Uani 1 1 d . . .
H58A H 0.0649 0.4109 0.9394 0.063 Uiso 1 1 calc R . .
H58B H 0.0537 0.3621 0.8915 0.063 Uiso 1 1 calc R . .
H58C H 0.0185 0.4221 0.8697 0.063 Uiso 1 1 calc R . .
C59 C 0.4163(3) 0.06613(16) 0.80452(16) 0.0335(9) Uani 1 1 d . . .
H59A H 0.3599 0.0661 0.7978 0.040 Uiso 1 1 calc R B .
H59B H 0.4334 0.0273 0.8049 0.040 Uiso 1 1 calc R . .
C60 C 0.5344(2) 0.10630(16) 0.86586(16) 0.0319(9) Uani 1 1 d . . .
H60A H 0.5608 0.0728 0.8583 0.038 Uiso 1 1 calc R B .
H60B H 0.5638 0.1194 0.9070 0.038 Uiso 1 1 calc R . .
C61 C 0.4182(2) 0.12854(15) 0.88821(15) 0.0294(8) Uani 1 1 d . . .
C62 C 0.3484(3) 0.11139(17) 0.89557(18) 0.0371(10) Uani 1 1 d . B .
H62 H 0.3263 0.0767 0.8797 0.045 Uiso 1 1 calc R . .
C63 C 0.3115(2) 0.14418(17) 0.92551(18) 0.0356(9) Uani 1 1 d . . .
H63 H 0.2642 0.1319 0.9295 0.043 Uiso 1 1 calc R B .
C64 C 0.3427(2) 0.19480(16) 0.94986(17) 0.0315(8) Uani 1 1 d . B .
C65 C 0.4108(2) 0.21284(15) 0.94181(16) 0.0294(8) Uani 1 1 d . . .
H65 H 0.4326 0.2475 0.9578 0.035 Uiso 1 1 calc R B .
C66 C 0.4468(2) 0.18075(16) 0.91080(16) 0.0291(8) Uani 1 1 d . B .
H66 H 0.4921 0.1944 0.9046 0.035 Uiso 1 1 calc R . .
C67 C 0.3330(2) 0.26668(17) 1.02255(17) 0.0348(9) Uani 1 1 d . . .
C68 C 0.2752(3) 0.2924(2) 1.0468(2) 0.0485(11) Uani 1 1 d . . .
H68A H 0.2765 0.2730 1.0834 0.073 Uiso 1 1 calc R . .
H68B H 0.2230 0.2897 1.0166 0.073 Uiso 1 1 calc R . .
H68C H 0.2884 0.3314 1.0560 0.073 Uiso 1 1 calc R . .
C69 C 0.2623(2) 0.28301(15) 0.45008(15) 0.0271(8) Uani 1 1 d . . .
H69A H 0.3176 0.2756 0.4736 0.032 Uiso 1 1 calc R . .
H69B H 0.2433 0.2523 0.4211 0.032 Uiso 1 1 calc R . .
C70 C 0.2572(3) 0.33645(18) 0.41538(18) 0.0382(10) Uani 1 1 d . . .
H70A H 0.2026 0.3443 0.3920 0.057 Uiso 1 1 calc R . .
H70B H 0.2868 0.3328 0.3881 0.057 Uiso 1 1 calc R . .
H70C H 0.2787 0.3668 0.4436 0.057 Uiso 1 1 calc R . .
C71 C 0.4776(2) 0.39259(16) 0.59727(17) 0.0302(8) Uani 1 1 d . . .
H71A H 0.5337 0.3984 0.6193 0.036 Uiso 1 1 calc R . .
H71B H 0.4713 0.3555 0.5785 0.036 Uiso 1 1 calc R . .
C72 C 0.4497(3) 0.43572(18) 0.5485(2) 0.0437(11) Uani 1 1 d . . .
H72A H 0.3949 0.4290 0.5248 0.066 Uiso 1 1 calc R . .
H72B H 0.4809 0.4336 0.5221 0.066 Uiso 1 1 calc R . .
H72C H 0.4552 0.4725 0.5667 0.066 Uiso 1 1 calc R . .
C73A C 0.6056(2) 0.21277(18) 0.68409(18) 0.0359(9) Uani 0.50 1 d P B 1
H73A H 0.6191 0.1745 0.6765 0.043 Uiso 0.50 1 calc PR B 1
H73B H 0.5694 0.2277 0.6458 0.043 Uiso 0.50 1 calc PR B 1
C75 C 0.3912(2) 0.10405(16) 0.53640(16) 0.0292(8) Uani 1 1 d . B .
H75A H 0.3547 0.0973 0.4952 0.035 Uiso 1 1 calc R . .
H75B H 0.4123 0.1419 0.5374 0.035 Uiso 1 1 calc R . .
C76 C 0.4577(3) 0.06296(19) 0.5501(2) 0.0462(11) Uani 1 1 d . . .
H76A H 0.4968 0.0717 0.5892 0.069 Uiso 1 1 calc R B .
H76B H 0.4814 0.0652 0.5188 0.069 Uiso 1 1 calc R . .
H76C H 0.4378 0.0255 0.5511 0.069 Uiso 1 1 calc R . .
C77 C 0.2761(13) 0.3038(4) 0.7286(7) 0.286(12) Uani 1 1 d . . .
H77A H 0.2372 0.3240 0.7404 0.428 Uiso 1 1 calc R . .
H77B H 0.2730 0.3153 0.6881 0.428 Uiso 1 1 calc R . .
H77C H 0.3281 0.3120 0.7570 0.428 Uiso 1 1 calc R . .
C78 C 0.1941(8) 0.2346(8) 0.6792(6) 0.277(12) Uani 1 1 d . . .
H78A H 0.1901 0.2590 0.6452 0.416 Uiso 1 1 calc R . .
H78B H 0.1480 0.2391 0.6909 0.416 Uiso 1 1 calc R . .
H78C H 0.1976 0.1961 0.6674 0.416 Uiso 1 1 calc R . .
C79 C 0.2610(9) 0.2261(6) 0.7838(4) 0.221(8) Uani 1 1 d . . .
H79A H 0.2603 0.1856 0.7816 0.332 Uiso 1 1 calc R . .
H79B H 0.2144 0.2390 0.7914 0.332 Uiso 1 1 calc R . .
H79C H 0.3075 0.2382 0.8166 0.332 Uiso 1 1 calc R . .
C80 C 0.3174(15) 0.2241(12) 0.7157(14) 0.48(2) Uani 1 1 d . . .
H80A H 0.3670 0.2423 0.7371 0.715 Uiso 1 1 calc R . .
H80B H 0.3067 0.2264 0.6723 0.715 Uiso 1 1 calc R . .
H80C H 0.3203 0.1852 0.7278 0.715 Uiso 1 1 calc R . .
C81A C 0.0482(4) 0.2344(3) 0.9862(3) 0.075(2) Uani 0.269(17) 1 d P C 1
H81A H 0.0696 0.2459 0.9544 0.090 Uiso 0.269(17) 1 calc PR C 1
C82 C -0.1993(3) 0.3708(2) 0.8363(3) 0.0608(14) Uani 1 1 d . . .
H82 H -0.2001 0.4109 0.8463 0.073 Uiso 1 1 calc R . .
C83 C -0.0999(5) 0.5316(3) 0.7704(3) 0.094(2) Uani 1 1 d . . .
H83 H -0.0568 0.5585 0.7884 0.112 Uiso 1 1 calc R . .
C84 C -0.4034(3) 0.5253(2) 0.7260(2) 0.0622(14) Uani 1 1 d . . .
H84 H -0.4601 0.5211 0.7195 0.075 Uiso 1 1 calc R . .
C85 C -0.2742(3) 0.52072(19) 0.9667(2) 0.0471(11) Uani 1 1 d . . .
H85 H -0.2521 0.5126 1.0108 0.057 Uiso 1 1 calc R . .
C86 C -0.1920(3) 0.4553(2) 0.5660(2) 0.0466(11) Uani 1 1 d . . .
C87 C -0.2590(4) 0.4736(3) 0.5733(3) 0.0704(16) Uani 1 1 d . . .
H87 H -0.2784 0.5093 0.5594 0.084 Uiso 1 1 calc R . .
C88 C -0.2974(5) 0.4419(4) 0.5998(3) 0.092(2) Uani 1 1 d . . .
H88 H -0.3450 0.4543 0.6032 0.110 Uiso 1 1 calc R . .
C89 C -0.2673(6) 0.3908(4) 0.6221(3) 0.105(3) Uani 1 1 d . . .
H89 H -0.2921 0.3690 0.6436 0.126 Uiso 1 1 calc R . .
C90 C -0.2001(6) 0.3710(3) 0.6131(3) 0.100(3) Uani 1 1 d . . .
H90 H -0.1793 0.3358 0.6278 0.120 Uiso 1 1 calc R . .
C91 C -0.1661(4) 0.4026(2) 0.5834(3) 0.0704(17) Uani 1 1 d . . .
H91 H -0.1232 0.3885 0.5740 0.085 Uiso 1 1 calc R . .
Cl3A Cl 0.0140(14) 0.2892(7) 1.0136(7) 0.097(6) Uani 0.269(17) 1 d P C 1
Cl4A Cl -0.0428(6) 0.1900(5) 0.9537(4) 0.052(3) Uani 0.269(17) 1 d P C 1
C74A C 0.6745(4) 0.2453(3) 0.7025(3) 0.0297(16) Uani 0.50 1 d P B 1
H74A H 0.6607 0.2844 0.7036 0.045 Uiso 0.50 1 calc PR B 1
H74B H 0.7021 0.2404 0.6739 0.045 Uiso 0.50 1 calc PR B 1
H74C H 0.7080 0.2337 0.7426 0.045 Uiso 0.50 1 calc PR B 1
Cl3B Cl 0.0478(5) 0.3032(4) 1.0179(3) 0.109(2) Uani 0.731(17) 1 d P C 2
Cl4B Cl -0.0385(4) 0.2014(5) 0.9601(4) 0.148(3) Uani 0.731(17) 1 d P C 2
C74B C 0.6559(8) 0.1656(5) 0.6816(6) 0.073(3) Uani 0.50 1 d P B 2
H74D H 0.6928 0.1582 0.7220 0.110 Uiso 0.50 1 calc PR B 2
H74E H 0.6844 0.1745 0.6545 0.110 Uiso 0.50 1 calc PR B 2
H74F H 0.6236 0.1328 0.6667 0.110 Uiso 0.50 1 calc PR B 2
C73B C 0.6056(2) 0.21277(18) 0.68409(18) 0.0359(9) Uani 0.50 1 d P B 2
C81B C 0.0482(4) 0.2344(3) 0.9862(3) 0.075(2) Uani 0.73 1 d P C 2
H81B H 0.0681 0.2382 0.9520 0.090 Uiso 0.731(17) 1 calc PR C 2

loop_
_atom_site_aniso_label
_atom_site_aniso_U_11
_atom_site_aniso_U_22
_atom_site_aniso_U_33
_atom_site_aniso_U_23
_atom_site_aniso_U_13
_atom_site_aniso_U_12
Cl1 0.0353(5) 0.0279(5) 0.0335(5) -0.0020(4) 0.0118(4) -0.0038(4)
Cl2 0.0595(8) 0.0815(10) 0.0703(9) 0.0108(7) 0.0197(7) 0.0082(8)
Cl5 0.0706(11) 0.172(2) 0.0619(10) -0.0154(11) 0.0160(8) 0.0063(12)
Cl6 0.0582(9) 0.0695(10) 0.1296(15) 0.0071(9) 0.0407(10) -0.0101(8)
Cl7 0.1162(14) 0.0807(11) 0.0719(10) 0.0094(8) 0.0501(10) 0.0000(10)
Cl8 0.0566(8) 0.0458(7) 0.0572(7) -0.0021(5) 0.0004(6) 0.0015(6)
Cl9 0.0868(11) 0.0595(8) 0.0789(10) 0.0193(7) 0.0418(9) 0.0234(8)
Cl10 0.0710(9) 0.0770(10) 0.0666(9) 0.0026(7) 0.0242(7) -0.0239(8)
Cl11 0.0649(9) 0.0591(8) 0.0780(10) 0.0036(7) 0.0159(7) -0.0002(7)
Cl12 0.0704(10) 0.0912(11) 0.0664(9) 0.0215(8) 0.0210(8) 0.0027(8)
Cl13 0.1203(15) 0.0836(11) 0.0705(10) -0.0034(8) 0.0248(10) 0.0290(11)
Cl14 0.0976(12) 0.0816(10) 0.0716(10) -0.0092(8) 0.0430(9) -0.0318(9)
Cl15 0.0665(10) 0.1325(16) 0.0856(12) 0.0245(11) 0.0223(9) 0.0117(11)
Cl16 0.1000(13) 0.0659(10) 0.1181(14) 0.0043(9) 0.0669(12) -0.0032(9)
O1 0.0298(14) 0.0228(13) 0.0314(14) 0.0029(10) 0.0107(11) 0.0002(11)
O2 0.0217(13) 0.0302(14) 0.0359(14) 0.0094(11) 0.0071(11) 0.0049(11)
O3 0.0203(13) 0.0301(13) 0.0278(13) -0.0058(10) 0.0060(11) 0.0013(11)
O4 0.0271(14) 0.0331(14) 0.0393(15) -0.0149(12) 0.0113(12) -0.0039(12)
O5 0.0338(15) 0.0232(13) 0.0274(13) -0.0020(10) 0.0102(11) 0.0019(11)
O6 0.0349(15) 0.0280(13) 0.0235(13) -0.0018(10) 0.0042(11) 0.0051(11)
O7 0.0314(14) 0.0317(14) 0.0217(12) 0.0002(10) 0.0020(11) -0.0031(11)
O8 0.0373(15) 0.0329(14) 0.0238(13) -0.0027(11) 0.0061(11) -0.0095(12)
O9 0.0470(18) 0.0249(14) 0.0496(17) -0.0007(12) 0.0225(14) -0.0008(13)
O10 0.049(2) 0.078(2) 0.0420(19) 0.0052(17) 0.0132(16) -0.0120(18)
O11 0.0556(19) 0.0248(14) 0.0478(17) -0.0016(12) 0.0274(15) -0.0047(13)
O12 0.0345(16) 0.0491(18) 0.0311(15) -0.0028(13) 0.0055(13) -0.0016(14)
O13 0.169(6) 0.089(4) 0.108(4) 0.038(3) 0.035(4) 0.002(4)
O14 0.084(4) 0.124(5) 0.288(10) 0.004(5) 0.103(5) -0.008(4)
N1 0.0323(18) 0.0253(16) 0.0282(16) 0.0027(12) 0.0115(14) -0.0022(13)
N2 0.0407(19) 0.0240(16) 0.0329(17) -0.0057(13) 0.0161(15) -0.0048(14)
N3 0.0214(16) 0.0345(17) 0.0319(17) -0.0057(13) 0.0097(13) 0.0025(13)
N4 0.043(2) 0.045(2) 0.0257(17) 0.0025(14) 0.0098(15) 0.0021(17)
N5 0.0328(18) 0.0279(16) 0.0266(16) -0.0065(13) 0.0095(14) -0.0001(14)
N6 0.0354(18) 0.0240(16) 0.0378(18) -0.0035(13) 0.0142(15) -0.0072(14)
N7 0.0336(18) 0.0335(17) 0.0198(15) 0.0002(13) 0.0053(13) -0.0019(14)
N8 0.0261(17) 0.0361(18) 0.0429(19) -0.0030(15) 0.0128(15) -0.0021(15)
N9 0.077(4) 0.085(4) 0.069(3) 0.008(3) 0.006(3) -0.014(3)
N53 0.0308(17) 0.0254(16) 0.0288(16) -0.0016(12) 0.0102(14) -0.0003(13)
C1 0.0238(18) 0.0241(17) 0.0174(16) -0.0025(13) 0.0034(14) 0.0021(14)
C2 0.0282(19) 0.0205(17) 0.0208(17) -0.0006(13) 0.0077(15) 0.0009(14)
C3 0.0236(18) 0.0285(19) 0.0193(16) 0.0000(14) 0.0055(14) 0.0007(15)
C4 0.0221(18) 0.0280(18) 0.0172(16) 0.0014(13) 0.0040(14) 0.0050(15)
C5 0.0244(18) 0.0215(17) 0.0195(16) -0.0012(13) 0.0043(14) 0.0012(14)
C6 0.0197(17) 0.0248(17) 0.0181(16) 0.0005(13) 0.0033(14) 0.0022(14)
C7 0.0282(19) 0.0204(17) 0.0223(17) 0.0045(13) 0.0106(15) 0.0026(15)
C8 0.0229(18) 0.0257(18) 0.0230(17) 0.0017(14) 0.0072(15) 0.0005(15)
C9 0.0247(18) 0.0234(18) 0.0255(18) 0.0003(14) 0.0072(15) -0.0008(15)
C10 0.0294(19) 0.0213(17) 0.0248(18) -0.0005(14) 0.0100(15) -0.0015(15)
C11 0.0244(18) 0.0230(17) 0.0220(17) 0.0029(13) 0.0082(14) 0.0000(14)
C12 0.0252(19) 0.0235(18) 0.0259(18) -0.0018(14) 0.0094(15) 0.0007(15)
C13 0.0170(17) 0.0261(18) 0.0240(17) -0.0001(14) 0.0052(14) -0.0032(14)
C14 0.0215(17) 0.0221(17) 0.0258(18) -0.0014(14) 0.0075(15) -0.0011(14)
C15 0.0217(18) 0.0288(19) 0.0218(17) -0.0044(14) 0.0043(14) -0.0023(15)
C16 0.0197(17) 0.0253(18) 0.0250(18) 0.0023(14) 0.0054(14) -0.0012(14)
C17 0.0172(17) 0.0239(17) 0.0285(18) -0.0042(14) 0.0058(15) -0.0030(14)
C18 0.0213(18) 0.0275(18) 0.0249(18) -0.0016(14) 0.0051(15) 0.0036(15)
C19 0.0238(18) 0.0209(17) 0.0245(17) -0.0017(13) 0.0069(15) 0.0028(14)
C20 0.0273(19) 0.0264(18) 0.0202(17) -0.0031(14) 0.0028(15) 0.0061(15)
C21 0.0284(19) 0.0240(18) 0.0224(17) -0.0007(14) 0.0065(15) 0.0043(15)
C22 0.030(2) 0.0201(17) 0.0259(18) -0.0008(14) 0.0078(16) 0.0020(15)
C23 0.0235(18) 0.0221(17) 0.0220(17) 0.0003(13) 0.0043(14) 0.0063(14)
C24 0.0243(18) 0.0215(17) 0.0211(17) -0.0016(13) 0.0036(14) 0.0007(14)
C25 0.0234(18) 0.0251(18) 0.0223(17) -0.0021(14) 0.0066(15) -0.0012(15)
C26 0.0229(18) 0.0211(17) 0.0244(17) 0.0021(13) 0.0070(15) 0.0028(14)
C27 0.0215(17) 0.0281(18) 0.0207(17) -0.0034(14) 0.0052(14) -0.0028(15)
C28 0.0263(19) 0.0220(17) 0.0225(17) 0.0017(13) 0.0071(15) 0.0060(15)
C29 0.027(2) 0.034(2) 0.031(2) 0.0075(16) 0.0074(16) -0.0027(17)
C30 0.035(2) 0.0266(19) 0.033(2) -0.0009(15) 0.0139(17) -0.0029(17)
C31 0.028(2) 0.0237(18) 0.0297(19) 0.0002(14) 0.0123(16) -0.0058(15)
C32 0.030(2) 0.032(2) 0.037(2) 0.0025(17) 0.0108(17) 0.0029(17)
C33 0.037(2) 0.028(2) 0.042(2) 0.0011(17) 0.0173(19) 0.0077(17)
C34 0.035(2) 0.0200(18) 0.034(2) -0.0021(15) 0.0133(17) -0.0035(16)
C35 0.030(2) 0.0259(19) 0.034(2) 0.0023(15) 0.0073(17) 0.0025(16)
C36 0.028(2) 0.0249(18) 0.033(2) -0.0003(15) 0.0108(16) 0.0016(15)
C37 0.031(2) 0.029(2) 0.038(2) 0.0026(16) 0.0126(18) 0.0037(17)
C38 0.048(3) 0.048(3) 0.038(2) -0.0014(19) 0.018(2) -0.009(2)
C39 0.026(2) 0.031(2) 0.040(2) -0.0096(17) 0.0118(17) -0.0015(16)
C40 0.0241(19) 0.032(2) 0.032(2) -0.0008(16) 0.0088(16) 0.0047(16)
C41 0.0200(18) 0.033(2) 0.0296(19) 0.0001(15) 0.0074(15) 0.0070(16)
C42 0.033(2) 0.035(2) 0.032(2) -0.0100(17) 0.0088(17) 0.0020(18)
C43 0.041(2) 0.042(2) 0.0248(19) -0.0073(16) 0.0122(18) 0.0036(19)
C44 0.033(2) 0.038(2) 0.030(2) 0.0009(16) 0.0096(17) 0.0051(18)
C45 0.036(2) 0.035(2) 0.032(2) -0.0051(16) 0.0117(18) -0.0024(18)
C46 0.034(2) 0.039(2) 0.0246(19) -0.0050(16) 0.0091(17) 0.0020(18)
C47 0.055(3) 0.041(2) 0.036(2) 0.0013(19) 0.023(2) 0.002(2)
C48 0.073(4) 0.056(3) 0.048(3) 0.008(2) 0.029(3) 0.000(3)
C49 0.033(2) 0.034(2) 0.0237(18) -0.0063(15) 0.0060(16) 0.0027(17)
C50 0.036(2) 0.0267(19) 0.0290(19) -0.0082(15) 0.0120(17) -0.0058(16)
C51 0.031(2) 0.0238(18) 0.0250(18) -0.0086(14) 0.0089(16) -0.0022(15)
C52 0.036(2) 0.038(2) 0.030(2) 0.0053(17) 0.0034(18) 0.0003(18)
C53 0.038(2) 0.037(2) 0.032(2) 0.0084(17) 0.0092(18) -0.0025(19)
C54 0.033(2) 0.0259(19) 0.0260(18) -0.0043(14) 0.0092(16) -0.0052(16)
C55 0.037(2) 0.0233(18) 0.030(2) 0.0021(15) 0.0096(17) 0.0031(16)
C56 0.039(2) 0.0229(18) 0.0283(19) 0.0020(14) 0.0125(17) 0.0007(16)
C57 0.042(2) 0.032(2) 0.0209(18) 0.0006(15) 0.0088(17) -0.0035(18)
C58 0.043(3) 0.042(2) 0.045(2) -0.0013(19) 0.020(2) -0.002(2)
C59 0.041(2) 0.033(2) 0.0236(19) -0.0031(15) 0.0087(17) -0.0063(18)
C60 0.034(2) 0.034(2) 0.0234(18) 0.0055(15) 0.0044(16) 0.0056(17)
C61 0.032(2) 0.0298(19) 0.0190(17) 0.0024(14) -0.0004(15) 0.0007(16)
C62 0.043(2) 0.033(2) 0.031(2) -0.0011(16) 0.0070(19) -0.0102(19)
C63 0.029(2) 0.039(2) 0.038(2) -0.0036(18) 0.0099(18) -0.0106(18)
C64 0.026(2) 0.036(2) 0.0279(19) 0.0029(16) 0.0027(16) 0.0031(17)
C65 0.027(2) 0.0274(19) 0.0286(19) 0.0018(15) 0.0034(16) -0.0019(16)
C66 0.0241(19) 0.036(2) 0.0234(18) 0.0013(15) 0.0025(15) -0.0040(16)
C67 0.037(2) 0.038(2) 0.030(2) 0.0078(17) 0.0121(18) 0.0041(19)
C68 0.049(3) 0.050(3) 0.053(3) -0.005(2) 0.026(2) -0.001(2)
C69 0.0276(19) 0.0310(19) 0.0206(17) -0.0013(14) 0.0058(15) -0.0002(16)
C70 0.042(2) 0.045(2) 0.029(2) 0.0102(17) 0.0151(19) 0.001(2)
C71 0.028(2) 0.036(2) 0.0296(19) 0.0009(16) 0.0135(16) -0.0035(17)
C72 0.055(3) 0.039(2) 0.043(2) 0.0055(19) 0.024(2) 0.000(2)
C73A 0.033(2) 0.044(2) 0.035(2) -0.0030(18) 0.0177(18) 0.0061(19)
C75 0.030(2) 0.032(2) 0.0247(18) -0.0031(15) 0.0078(16) 0.0023(16)
C76 0.044(3) 0.046(3) 0.054(3) 0.001(2) 0.023(2) 0.014(2)
C77 0.54(3) 0.069(7) 0.211(16) 0.010(8) 0.074(18) -0.054(12)
C78 0.166(12) 0.44(3) 0.144(11) 0.063(14) -0.056(9) -0.178(16)
C79 0.35(2) 0.234(14) 0.066(6) 0.031(7) 0.048(9) -0.147(14)
C80 0.44(4) 0.57(5) 0.56(5) 0.13(4) 0.35(4) 0.37(4)
C81A 0.071(4) 0.108(5) 0.062(4) 0.025(3) 0.043(3) 0.030(4)
C82 0.060(3) 0.049(3) 0.084(4) -0.008(3) 0.039(3) -0.008(3)
C83 0.118(6) 0.087(5) 0.097(5) 0.018(4) 0.064(5) 0.016(4)
C84 0.043(3) 0.080(4) 0.060(3) 0.019(3) 0.013(2) 0.011(3)
C85 0.054(3) 0.045(3) 0.039(2) 0.004(2) 0.011(2) -0.005(2)
C86 0.044(3) 0.051(3) 0.041(2) 0.003(2) 0.009(2) 0.001(2)
C87 0.070(4) 0.063(4) 0.076(4) -0.005(3) 0.021(3) 0.004(3)
C88 0.087(5) 0.113(6) 0.095(5) -0.012(5) 0.057(4) -0.014(5)
C89 0.118(7) 0.123(7) 0.073(5) 0.013(5) 0.033(5) -0.042(6)
C90 0.125(7) 0.052(4) 0.080(5) 0.010(3) -0.019(5) 0.000(4)
C91 0.094(5) 0.050(3) 0.068(4) 0.012(3) 0.029(3) 0.025(3)
Cl3A 0.144(13) 0.090(7) 0.061(4) -0.010(5) 0.042(7) 0.065(8)
Cl4A 0.026(4) 0.103(6) 0.030(3) 0.022(3) 0.012(3) 0.019(3)
C74A 0.023(4) 0.041(4) 0.030(4) -0.005(3) 0.015(3) -0.013(3)
Cl3B 0.143(5) 0.135(4) 0.071(3) 0.042(3) 0.064(3) 0.080(4)
Cl4B 0.060(3) 0.259(8) 0.126(5) 0.085(5) 0.031(3) -0.008(4)
C74B 0.081(9) 0.064(7) 0.092(9) 0.005(6) 0.052(8) 0.011(6)
C73B 0.033(2) 0.044(2) 0.035(2) -0.0030(18) 0.0177(18) 0.0061(19)
C81B 0.071(4) 0.108(5) 0.062(4) 0.025(3) 0.043(3) 0.030(4)

loop_
_atom_type_symbol
_atom_type_description
_atom_type_scat_dispersion_real
_atom_type_scat_dispersion_imag
_atom_type_scat_source
C C 0.0033 0.0016 'International Tables Vol C Tables 4.2.6.8 and 6.1.1.4'
H H 0.0000 0.0000 'International Tables Vol C Tables 4.2.6.8 and 6.1.1.4'
N N 0.0061 0.0033 'International Tables Vol C Tables 4.2.6.8 and 6.1.1.4'
O O 0.0106 0.0060 'International Tables Vol C Tables 4.2.6.8 and 6.1.1.4'
Cl Cl 0.1484 0.1585 'International Tables Vol C Tables 4.2.6.8 and 6.1.1.4'

loop_
_geom_angle_atom_site_label_1
_geom_angle_atom_site_label_2
_geom_angle_atom_site_label_3
_geom_angle
C2 O1 C30 114.9(3)
C8 O3 C40 113.2(3)
C14 O5 C50 114.2(3)
C20 O7 C60 112.3(3)
C31 N1 C30 118.6(3)
C31 N1 C29 116.8(3)
C30 N1 C29 108.7(3)
C37 N2 C34 122.5(3)
C41 N3 C40 119.1(3)
C41 N3 C39 119.1(3)
C40 N3 C39 109.5(3)
C47 N4 C44 124.5(3)
C51 N5 C50 117.9(3)
C51 N5 C49 117.3(3)
C50 N5 C49 109.2(3)
C57 N6 C54 123.8(3)
C60 N7 C61 118.3(3)
C60 N7 C59 110.1(3)
C61 N7 C59 119.0(3)
C67 N8 C64 127.6(3)
O13 N9 O14 127.1(7)
O13 N9 C86 117.0(7)
O14 N9 C86 115.3(6)
C80 N53 C77 106.4(17)
C80 N53 C79 107.8(14)
C77 N53 C79 116.0(9)
C80 N53 C78 103.3(17)
C77 N53 C78 109.8(10)
C79 N53 C78 112.6(8)
C25 C1 C2 116.9(3)
C25 C1 C24 122.3(3)
C2 C1 C24 120.7(3)
O1 C2 C3 121.2(3)
O1 C2 C1 116.9(3)
C3 C2 C1 121.8(3)
C2 C3 C4 118.4(3)
C2 C3 C29 120.9(3)
C4 C3 C29 120.8(3)
O2 C4 C5 123.2(3)
O2 C4 C3 114.5(3)
C5 C4 C3 122.3(3)
C4 C5 C25 116.5(3)
C4 C5 C6 121.2(3)
C25 C5 C6 122.2(3)
C7 C6 C5 112.4(3)
C7 C6 C69 114.0(3)
C5 C6 C69 111.8(3)
C26 C7 C8 116.8(3)
C26 C7 C6 121.7(3)
C8 C7 C6 121.5(3)
C9 C8 C7 122.3(3)
C9 C8 O3 120.5(3)
C7 C8 O3 117.3(3)
C8 C9 C10 118.6(3)
C8 C9 C39 121.7(3)
C10 C9 C39 119.6(3)
O4 C10 C9 113.8(3)
O4 C10 C11 124.4(3)
C9 C10 C11 121.7(3)
C26 C11 C10 116.7(3)
C26 C11 C12 120.6(3)
C10 C11 C12 122.7(3)
C11 C12 C13 111.5(3)
C11 C12 C71 113.2(3)
C13 C12 C71 112.0(3)
C27 C13 C14 117.0(3)
C27 C13 C12 122.4(3)
C14 C13 C12 120.5(3)
O5 C14 C15 121.4(3)
O5 C14 C13 117.1(3)
C15 C14 C13 121.5(3)
C16 C15 C14 119.2(3)
C16 C15 C49 119.4(3)
C14 C15 C49 121.3(3)
O6 C16 C17 123.3(3)
O6 C16 C15 115.2(3)
C17 C16 C15 121.4(3)
C16 C17 C27 117.4(3)
C16 C17 C18 121.1(3)
C27 C17 C18 121.5(3)
C19 C18 C17 111.3(3)
C19 C18 C73A 113.5(3)
C17 C18 C73A 112.0(3)
C28 C19 C20 116.1(3)
C28 C19 C18 122.5(3)
C20 C19 C18 121.4(3)
C21 C20 O7 120.7(3)
C21 C20 C19 122.7(3)
O7 C20 C19 116.6(3)
C20 C21 C22 118.6(3)
C20 C21 C59 122.2(3)
C22 C21 C59 119.2(3)
O8 C22 C23 124.4(3)
O8 C22 C21 114.2(3)
C23 C22 C21 121.5(3)
C28 C23 C22 116.7(3)
C28 C23 C24 121.1(3)
C22 C23 C24 122.2(3)
C23 C24 C1 111.4(3)
C23 C24 C75 113.5(3)
C1 C24 C75 111.0(3)
C1 C25 C5 123.9(3)
C7 C26 C11 123.7(3)
C13 C27 C17 123.4(3)
C19 C28 C23 124.4(3)
N1 C29 C3 109.4(3)
N1 C30 O1 113.6(3)
C36 C31 C32 118.5(3)
C36 C31 N1 122.7(3)
C32 C31 N1 118.8(3)
C33 C32 C31 120.4(4)
C34 C33 C32 120.6(4)
C33 C34 C35 119.1(4)
C33 C34 N2 119.9(3)
C35 C34 N2 121.0(3)
C36 C35 C34 120.5(4)
C35 C36 C31 120.8(4)
O9 C37 N2 122.3(4)
O9 C37 C38 121.7(4)
N2 C37 C38 115.9(3)
N3 C39 C9 110.7(3)
N3 C40 O3 112.8(3)
C42 C41 C46 117.8(4)
C42 C41 N3 120.1(3)
C46 C41 N3 121.9(3)
C43 C42 C41 121.3(4)
C42 C43 C44 120.8(4)
C45 C44 C43 118.6(4)
C45 C44 N4 122.0(4)
C43 C44 N4 119.4(3)
C44 C45 C46 120.9(4)
C45 C46 C41 120.6(3)
O10 C47 N4 123.7(4)
O10 C47 C48 121.9(5)
N4 C47 C48 114.4(4)
N5 C49 C15 108.7(3)
N5 C50 O5 113.1(3)
C52 C51 C56 117.3(4)
C52 C51 N5 120.0(3)
C56 C51 N5 122.6(3)
C53 C52 C51 121.3(4)
C52 C53 C54 120.9(4)
C55 C54 C53 118.8(4)
C55 C54 N6 122.8(4)
C53 C54 N6 118.4(3)
C54 C55 C56 120.6(4)
C55 C56 C51 120.7(3)
O11 C57 N6 122.4(4)
O11 C57 C58 121.8(4)
N6 C57 C58 115.8(3)
N7 C59 C21 110.8(3)
N7 C60 O7 113.5(3)
C66 C61 C62 117.0(4)
C66 C61 N7 123.1(4)
C62 C61 N7 119.7(3)
C63 C62 C61 121.1(4)
C62 C63 C64 121.0(4)
C63 C64 C65 118.6(4)
C63 C64 N8 118.5(4)
C65 C64 N8 122.9(4)
C66 C65 C64 120.5(4)
C65 C66 C61 121.8(4)
O12 C67 N8 123.1(4)
O12 C67 C68 122.5(4)
N8 C67 C68 114.3(4)
C70 C69 C6 113.7(3)
C72 C71 C12 113.2(3)
C74A C73A C18 113.5(4)
C76 C75 C24 113.8(3)
Cl3A C81A Cl2 113.8(7)
Cl3A C81A Cl4A 102.1(9)
Cl2 C81A Cl4A 106.5(5)
Cl6 C82 Cl7 112.5(3)
Cl6 C82 Cl5 109.8(3)
Cl7 C82 Cl5 109.4(3)
Cl16 C83 Cl14 115.0(4)
Cl16 C83 Cl15 109.6(4)
Cl14 C83 Cl15 109.8(4)
Cl13 C84 Cl12 110.7(3)
Cl13 C84 Cl11 110.1(3)
Cl12 C84 Cl11 110.8(3)
Cl10 C85 Cl9 111.4(3)
Cl10 C85 Cl8 110.1(3)
Cl9 C85 Cl8 109.5(3)
C87 C86 C91 119.5(5)
C87 C86 N9 119.5(5)
C91 C86 N9 121.0(5)
C88 C87 C86 121.0(6)
C87 C88 C89 119.2(7)
C88 C89 C90 120.2(7)
C91 C90 C89 118.5(7)
C90 C91 C86 121.2(7)

loop_
_geom_bond_atom_site_label_1
_geom_bond_atom_site_label_2
_geom_bond_distance
Cl2 C81A 1.742(6)
Cl5 C82 1.762(6)
Cl6 C82 1.722(5)
Cl7 C82 1.737(6)
Cl8 C85 1.761(5)
Cl9 C85 1.758(5)
Cl10 C85 1.755(5)
Cl11 C84 1.765(6)
Cl12 C84 1.765(6)
Cl13 C84 1.736(6)
Cl14 C83 1.727(7)
Cl15 C83 1.814(8)
Cl16 C83 1.709(7)
O1 C2 1.386(4)
O1 C30 1.448(5)
O2 C4 1.376(4)
O3 C8 1.398(4)
O3 C40 1.473(4)
O4 C10 1.373(4)
O5 C14 1.382(4)
O5 C50 1.443(4)
O6 C16 1.376(4)
O7 C20 1.399(4)
O7 C60 1.468(4)
O8 C22 1.368(4)
O9 C37 1.230(5)
O10 C47 1.215(5)
O11 C57 1.228(5)
O12 C67 1.218(5)
O13 N9 1.215(7)
O14 N9 1.216(8)
N1 C31 1.417(5)
N1 C30 1.434(5)
N1 C29 1.473(5)
N2 C37 1.343(5)
N2 C34 1.436(5)
N3 C41 1.414(5)
N3 C40 1.416(5)
N3 C39 1.473(5)
N4 C47 1.350(6)
N4 C44 1.421(5)
N5 C51 1.414(5)
N5 C50 1.436(5)
N5 C49 1.483(5)
N6 C57 1.347(5)
N6 C54 1.428(5)
N7 C60 1.410(5)
N7 C61 1.410(5)
N7 C59 1.471(5)
N8 C67 1.360(5)
N8 C64 1.421(5)
N9 C86 1.451(7)
N53 C80 1.295(15)
N53 C77 1.366(11)
N53 C79 1.417(8)
N53 C78 1.428(10)
C1 C25 1.384(5)
C1 C2 1.407(5)
C1 C24 1.531(5)
C2 C3 1.394(5)
C3 C4 1.399(5)
C3 C29 1.506(5)
C4 C5 1.394(5)
C5 C25 1.404(5)
C5 C6 1.526(5)
C6 C7 1.525(5)
C6 C69 1.532(5)
C7 C26 1.393(5)
C7 C8 1.396(5)
C8 C9 1.390(5)
C9 C10 1.396(5)
C9 C39 1.516(5)
C10 C11 1.401(5)
C11 C26 1.402(5)
C11 C12 1.527(5)
C12 C13 1.532(5)
C12 C71 1.546(5)
C13 C27 1.389(5)
C13 C14 1.399(5)
C14 C15 1.393(5)
C15 C16 1.390(5)
C15 C49 1.526(5)
C16 C17 1.391(5)
C17 C27 1.397(5)
C17 C18 1.539(5)
C18 C19 1.523(5)
C18 C73A 1.540(5)
C19 C28 1.391(5)
C19 C20 1.408(5)
C20 C21 1.379(5)
C21 C22 1.407(5)
C21 C59 1.518(5)
C22 C23 1.403(5)
C23 C28 1.397(5)
C23 C24 1.525(5)
C24 C75 1.542(5)
C31 C36 1.393(5)
C31 C32 1.397(5)
C32 C33 1.390(6)
C33 C34 1.388(6)
C34 C35 1.388(5)
C35 C36 1.385(5)
C37 C38 1.496(6)
C41 C42 1.394(5)
C41 C46 1.399(6)
C42 C43 1.381(6)
C43 C44 1.388(6)
C44 C45 1.386(5)
C45 C46 1.392(6)
C47 C48 1.526(6)
C51 C52 1.396(5)
C51 C56 1.395(5)
C52 C53 1.372(6)
C53 C54 1.382(6)
C54 C55 1.378(5)
C55 C56 1.393(6)
C57 C58 1.505(6)
C61 C66 1.401(5)
C61 C62 1.409(6)
C62 C63 1.384(6)
C63 C64 1.390(6)
C64 C65 1.393(5)
C65 C66 1.380(5)
C67 C68 1.500(6)
C69 C70 1.517(5)
C71 C72 1.511(5)
C73A C74A 1.422(8)
C75 C76 1.518(6)
C81A Cl3A 1.689(14)
C81A Cl4A 1.910(15)
C86 C87 1.370(8)
C86 C91 1.374(7)
C87 C88 1.331(9)
C88 C89 1.385(11)
C89 C90 1.403(12)
C90 C91 1.327(11)
